data_1540708
loop_
_publ_author_name
'Zabula, Alexander V.'
'Spisak, Sarah N.'
'Filatov, Alexander S.'
'Rogachev, Andrey Yu.'
'Cl\'erac, Rodolphe'
'Petrukhina, Marina A.'

_publ_section_title
;
 Supramolecular trap for a transient corannulene trianion
;
_journal_issue 3
_journal_name_full 'Chem. Sci.'
_journal_page_first 1954
_journal_paper_doi 10.1039/C5SC04385A
_journal_volume 7
_journal_year 2016
_chemical_formula_moiety 'C32 H38 Cs3 O6'
_chemical_formula_sum 'C32 H38 Cs3 O6'
_chemical_formula_weight 917.35
_chemical_name_systematic
; 
 ? 
;
_space_group_IT_number 15
_symmetry_cell_setting monoclinic
_symmetry_Int_Tables_number 15
_symmetry_space_group_name_Hall '-C 2yc'
_symmetry_space_group_name_H-M 'C 1 2/c 1'
_atom_sites_solution_hydrogens geom
_atom_sites_solution_primary direct
_atom_sites_solution_secondary difmap
_audit_creation_method SHELXL-97
_audit_update_record
;
2013-06-29 deposited with the CCDC.
2015-12-14 downloaded from the CCDC.
;
_cell_angle_alpha 90.00
_cell_angle_beta 93.283(2)
_cell_angle_gamma 90.00
_cell_formula_units_Z 8
_cell_length_a 23.597(3)
_cell_length_b 14.073(2)
_cell_length_c 19.874(3)
_cell_measurement_reflns_used 7161
_cell_measurement_temperature 100(2)
_cell_measurement_theta_max 28.17
_cell_measurement_theta_min 2.89
_cell_volume 6588.9(16)
_computing_cell_refinement 'SAINT Ver. 6.22  (Bruker-AXS, 2003)'
_computing_data_collection 'SMART Ver. 5.622 (Bruker-AXS, 2003)'
_computing_data_reduction 'SAINT Ver. 6.22'
_computing_molecular_graphics 'SHELXTL Ver. 6.14'
_computing_publication_material 'SHELXTL Ver. 6.14'
_computing_structure_refinement 'SHELXTL Ver. 6.14'
_computing_structure_solution 'SHELXTL Ver. 6.14 (Bruker-AXS, 2003)'
_diffrn_ambient_temperature 100(2)
_diffrn_measured_fraction_theta_full 0.998
_diffrn_measured_fraction_theta_max 0.940
_diffrn_measurement_device_type 'Bruker SMART APEX CCD area-detector'
_diffrn_measurement_method '0.30\% \w scans'
_diffrn_radiation_monochromator graphite
_diffrn_radiation_source 'fine-focus sealed tube'
_diffrn_radiation_type Mo-K\a
_diffrn_radiation_wavelength 0.71073
_diffrn_reflns_av_R_equivalents 0.0465
_diffrn_reflns_av_sigmaI/netI 0.0481
_diffrn_reflns_limit_h_max 31
_diffrn_reflns_limit_h_min -31
_diffrn_reflns_limit_k_max 18
_diffrn_reflns_limit_k_min -18
_diffrn_reflns_limit_l_max 26
_diffrn_reflns_limit_l_min -26
_diffrn_reflns_number 27870
_diffrn_reflns_theta_full 25.00
_diffrn_reflns_theta_max 28.27
_diffrn_reflns_theta_min 1.69
_diffrn_standards_number 0
_exptl_absorpt_coefficient_mu 3.342
_exptl_absorpt_correction_T_max 0.8779
_exptl_absorpt_correction_T_min 0.6519
_exptl_absorpt_correction_type multi-scan
_exptl_absorpt_process_details
;
SADABS  (Bruker-AXS, 2003)
;
_exptl_crystal_colour 'dark red'
_exptl_crystal_density_diffrn 1.849
_exptl_crystal_density_method 'not measured'
_exptl_crystal_description prism
_exptl_crystal_F_000 3544
_exptl_crystal_size_max 0.14
_exptl_crystal_size_mid 0.08
_exptl_crystal_size_min 0.04
_refine_diff_density_max 1.834
_refine_diff_density_min -1.062
_refine_diff_density_rms 0.181
_refine_ls_extinction_method none
_refine_ls_goodness_of_fit_ref 1.090
_refine_ls_hydrogen_treatment noref
_refine_ls_matrix_type full
_refine_ls_number_parameters 374
_refine_ls_number_reflns 7687
_refine_ls_number_restraints 0
_refine_ls_restrained_S_all 1.090
_refine_ls_R_factor_all 0.0598
_refine_ls_R_factor_gt 0.0449
_refine_ls_shift/su_max 0.000
_refine_ls_shift/su_mean 0.000
_refine_ls_structure_factor_coef Fsqd
_refine_ls_weighting_details 'calc w=1/[\s^2^(Fo^2^)+(0.0474P)^2^+16.2047P] where P=(Fo^2^+2Fc^2^)/3'
_refine_ls_weighting_scheme calc
_refine_ls_wR_factor_gt 0.0978
_refine_ls_wR_factor_ref 0.1052
_reflns_number_gt 6325
_reflns_number_total 7687
_reflns_threshold_expression I>2\s(I)
_cod_data_source_file c5sc04385a2.cif
_cod_data_source_block Cs3
_cod_depositor_comments
;
The following automatic conversions were performed:

'_symmetry_cell_setting' value 'Monoclinic' changed to 'monoclinic'
according to
/usr/data/users/saulius/crontab/automatic-downloads/rss-feeds/RSC/lib/dictionaries/cif_core.dic
dictionary named 'cif_core.dic' version 2.4.2 from 2011-04-26.

Automatic conversion script
Id: cif_fix_values 4268 2015-11-12 08:31:59Z antanas 

 Adding full bibliography for 1540708.cif.
;
_cod_original_cell_volume 6589.1(16)
_cod_original_sg_symbol_Hall '-C 2yc      '
_cod_original_sg_symbol_H-M 'C 1 2/c 1   '
_cod_database_code 1540708

loop_
_symmetry_equiv_pos_as_xyz
'x, y, z'
'-x, y, -z+1/2'
'x+1/2, y+1/2, z'
'-x+1/2, y+1/2, -z+1/2'
'-x, -y, -z'
'x, -y, z-1/2'
'-x+1/2, -y+1/2, -z'
'x+1/2, -y+1/2, z-1/2'

loop_
_atom_site_label
_atom_site_type_symbol
_atom_site_fract_x
_atom_site_fract_y
_atom_site_fract_z
_atom_site_U_iso_or_equiv
_atom_site_adp_type
_atom_site_occupancy
_atom_site_symmetry_multiplicity
_atom_site_calc_flag
_atom_site_refinement_flags
Cs1 Cs 0.278594(14) 0.55573(2) 0.238712(16) 0.02260(9) Uani 1 1 d .
Cs2 Cs 0.313908(14) 0.41453(2) 0.423422(16) 0.02126(9) Uani 1 1 d .
Cs3 Cs 0.117366(14) 0.67183(3) -0.018096(17) 0.02461(10) Uani 1 1 d .
O1 O 0.39882(17) 0.5202(3) 0.3346(2) 0.0328(10) Uani 1 1 d .
O2 O 0.32059(17) 0.6494(3) 0.3720(2) 0.0297(9) Uani 1 1 d .
O3 O 0.21919(18) 0.5675(3) 0.3868(2) 0.0299(9) Uani 1 1 d .
O4 O 0.01024(18) 0.5497(3) -0.0969(2) 0.0324(10) Uani 1 1 d .
O5 O -0.00795(16) 0.6756(3) 0.0154(2) 0.0307(10) Uani 1 1 d .
O6 O 0.05556(17) 0.8264(3) 0.0700(2) 0.0303(9) Uani 1 1 d .
C1 C 0.4157(2) 0.6212(4) 0.1243(3) 0.0242(12) Uani 1 1 d .
H1 H 0.4494 0.5875 0.1157 0.029 Uiso 1 1 calc R
C2 C 0.4202(2) 0.7046(4) 0.1654(3) 0.0233(11) Uani 1 1 d .
H2 H 0.4566 0.7234 0.1834 0.028 Uiso 1 1 calc R
C3 C 0.3723(2) 0.7604(4) 0.1803(3) 0.0217(11) Uani 1 1 d .
C4 C 0.3615(2) 0.8239(4) 0.2341(3) 0.0222(11) Uani 1 1 d .
H4 H 0.3932 0.8510 0.2589 0.027 Uiso 1 1 calc R
C5 C 0.3064(2) 0.8491(4) 0.2527(3) 0.0240(12) Uani 1 1 d .
H5 H 0.3027 0.8921 0.2891 0.029 Uiso 1 1 calc R
C6 C 0.2557(2) 0.8118(4) 0.2187(3) 0.0218(11) Uani 1 1 d .
C7 C 0.1985(2) 0.8037(4) 0.2377(3) 0.0239(12) Uani 1 1 d .
H7 H 0.1858 0.8450 0.2715 0.029 Uiso 1 1 calc R
C8 C 0.1594(2) 0.7355(4) 0.2076(3) 0.0228(11) Uani 1 1 d .
H8 H 0.1225 0.7312 0.2242 0.027 Uiso 1 1 calc R
C9 C 0.1734(2) 0.6740(4) 0.1543(3) 0.0229(11) Uani 1 1 d .
C10 C 0.1512(2) 0.5829(4) 0.1333(3) 0.0255(12) Uani 1 1 d .
H10 H 0.1137 0.5667 0.1443 0.031 Uiso 1 1 calc R
C11 C 0.1828(2) 0.5157(4) 0.0968(3) 0.0243(12) Uani 1 1 d .
H11 H 0.1653 0.4571 0.0840 0.029 Uiso 1 1 calc R
C12 C 0.2398(2) 0.5329(4) 0.0786(3) 0.0230(11) Uani 1 1 d .
C13 C 0.2849(2) 0.4676(4) 0.0692(3) 0.0250(12) Uani 1 1 d .
H13 H 0.2753 0.4038 0.0577 0.030 Uiso 1 1 calc R
C14 C 0.3438(2) 0.4926(4) 0.0761(3) 0.0244(12) Uani 1 1 d .
H14 H 0.3714 0.4456 0.0676 0.029 Uiso 1 1 calc R
C15 C 0.3626(2) 0.5863(4) 0.0954(3) 0.0234(11) Uani 1 1 d .
C16 C 0.3169(2) 0.6517(4) 0.1006(2) 0.0203(11) Uani 1 1 d .
C17 C 0.3210(2) 0.7325(4) 0.1424(3) 0.0196(10) Uani 1 1 d .
C18 C 0.2665(2) 0.7594(4) 0.1595(3) 0.0211(11) Uani 1 1 d .
C19 C 0.2273(2) 0.6948(4) 0.1274(2) 0.0171(10) Uani 1 1 d .
C20 C 0.2588(2) 0.6273(4) 0.0909(3) 0.0205(11) Uani 1 1 d .
C21 C 0.4287(3) 0.4707(5) 0.2849(3) 0.0404(16) Uani 1 1 d .
H21A H 0.4232 0.5034 0.2415 0.061 Uiso 1 1 calc R
H21B H 0.4143 0.4056 0.2805 0.061 Uiso 1 1 calc R
H21C H 0.4693 0.4692 0.2985 0.061 Uiso 1 1 calc R
C22 C 0.4128(3) 0.6182(5) 0.3379(3) 0.0353(15) Uani 1 1 d .
H22A H 0.4040 0.6485 0.2936 0.042 Uiso 1 1 calc R
H22B H 0.4539 0.6261 0.3497 0.042 Uiso 1 1 calc R
C23 C 0.3789(3) 0.6636(5) 0.3903(3) 0.0381(16) Uani 1 1 d .
H23A H 0.3886 0.6348 0.4349 0.046 Uiso 1 1 calc R
H23B H 0.3874 0.7325 0.3931 0.046 Uiso 1 1 calc R
C24 C 0.2844(3) 0.6904(4) 0.4190(3) 0.0347(14) Uani 1 1 d .
H24A H 0.2901 0.7601 0.4211 0.042 Uiso 1 1 calc R
H24B H 0.2930 0.6637 0.4645 0.042 Uiso 1 1 calc R
C25 C 0.2242(3) 0.6677(4) 0.3952(3) 0.0346(14) Uani 1 1 d .
H25A H 0.1978 0.6900 0.4288 0.042 Uiso 1 1 calc R
H25B H 0.2145 0.7002 0.3519 0.042 Uiso 1 1 calc R
C26 C 0.1628(3) 0.5392(5) 0.3678(4) 0.0396(16) Uani 1 1 d .
H26A H 0.1379 0.5545 0.4041 0.059 Uiso 1 1 calc R
H26B H 0.1618 0.4706 0.3594 0.059 Uiso 1 1 calc R
H26C H 0.1496 0.5730 0.3267 0.059 Uiso 1 1 calc R
C27 C 0.0192(3) 0.5328(5) -0.1660(3) 0.0359(15) Uani 1 1 d .
H27A H -0.0144 0.5017 -0.1874 0.054 Uiso 1 1 calc R
H27B H 0.0524 0.4917 -0.1697 0.054 Uiso 1 1 calc R
H27C H 0.0257 0.5934 -0.1886 0.054 Uiso 1 1 calc R
C28 C -0.0375(2) 0.6104(4) -0.0911(3) 0.0256(12) Uani 1 1 d .
H28A H -0.0707 0.5836 -0.1171 0.031 Uiso 1 1 calc R
H28B H -0.0292 0.6736 -0.1101 0.031 Uiso 1 1 calc R
C29 C -0.0506(2) 0.6208(5) -0.0195(3) 0.0290(13) Uani 1 1 d .
H29A H -0.0879 0.6522 -0.0166 0.035 Uiso 1 1 calc R
H29B H -0.0527 0.5572 0.0016 0.035 Uiso 1 1 calc R
C30 C -0.0254(3) 0.7162(5) 0.0756(3) 0.0344(14) Uani 1 1 d .
H30A H -0.0404 0.6663 0.1048 0.041 Uiso 1 1 calc R
H30B H -0.0559 0.7632 0.0653 0.041 Uiso 1 1 calc R
C31 C 0.0252(3) 0.7646(5) 0.1114(3) 0.0340(14) Uani 1 1 d .
H31A H 0.0118 0.8014 0.1498 0.041 Uiso 1 1 calc R
H31B H 0.0515 0.7151 0.1300 0.041 Uiso 1 1 calc R
C32 C 0.0222(3) 0.9029(5) 0.0417(3) 0.0343(14) Uani 1 1 d .
H32A H -0.0077 0.8774 0.0106 0.051 Uiso 1 1 calc R
H32B H 0.0465 0.9457 0.0173 0.051 Uiso 1 1 calc R
H32C H 0.0049 0.9379 0.0779 0.051 Uiso 1 1 calc R

loop_
_atom_site_aniso_label
_atom_site_aniso_U_11
_atom_site_aniso_U_22
_atom_site_aniso_U_33
_atom_site_aniso_U_23
_atom_site_aniso_U_13
_atom_site_aniso_U_12
Cs1 0.02179(17) 0.02601(19) 0.01971(17) 0.00374(13) -0.00130(12) -0.00017(13)
Cs2 0.01916(17) 0.02327(18) 0.02112(17) 0.00004(13) -0.00088(12) -0.00218(13)
Cs3 0.02051(17) 0.0295(2) 0.02365(18) 0.00412(14) 0.00006(13) -0.00343(13)
O1 0.022(2) 0.040(3) 0.037(2) 0.012(2) 0.0057(18) -0.0008(19)
O2 0.028(2) 0.031(2) 0.031(2) -0.0001(18) -0.0005(17) -0.0034(18)
O3 0.030(2) 0.027(2) 0.032(2) -0.0012(17) 0.0017(18) 0.0021(18)
O4 0.026(2) 0.037(2) 0.033(2) 0.0030(19) -0.0026(18) 0.0068(19)
O5 0.018(2) 0.041(3) 0.034(2) -0.0048(19) 0.0003(17) -0.0069(18)
O6 0.021(2) 0.032(2) 0.038(2) 0.0051(19) -0.0016(17) 0.0001(17)
C1 0.016(3) 0.029(3) 0.027(3) 0.002(2) -0.003(2) 0.003(2)
C2 0.018(3) 0.025(3) 0.026(3) 0.004(2) -0.001(2) -0.004(2)
C3 0.017(3) 0.024(3) 0.023(3) 0.004(2) -0.001(2) 0.000(2)
C4 0.020(3) 0.021(3) 0.025(3) -0.002(2) -0.006(2) -0.006(2)
C5 0.024(3) 0.025(3) 0.023(3) -0.003(2) -0.004(2) 0.002(2)
C6 0.023(3) 0.021(3) 0.021(3) 0.001(2) -0.001(2) -0.001(2)
C7 0.024(3) 0.022(3) 0.026(3) -0.001(2) 0.006(2) 0.007(2)
C8 0.013(2) 0.031(3) 0.024(3) 0.005(2) 0.001(2) 0.002(2)
C9 0.018(3) 0.026(3) 0.024(3) 0.003(2) -0.005(2) 0.001(2)
C10 0.021(3) 0.028(3) 0.027(3) 0.003(2) -0.004(2) -0.005(2)
C11 0.021(3) 0.025(3) 0.026(3) 0.003(2) -0.004(2) -0.007(2)
C12 0.027(3) 0.029(3) 0.013(2) 0.003(2) -0.003(2) -0.005(2)
C13 0.030(3) 0.019(3) 0.026(3) -0.004(2) 0.001(2) -0.001(2)
C14 0.027(3) 0.026(3) 0.021(3) -0.005(2) 0.003(2) 0.004(2)
C15 0.022(3) 0.028(3) 0.021(3) 0.003(2) 0.006(2) 0.002(2)
C16 0.024(3) 0.026(3) 0.011(2) 0.004(2) 0.0013(19) -0.006(2)
C17 0.017(3) 0.020(3) 0.021(3) 0.001(2) 0.001(2) -0.001(2)
C18 0.018(3) 0.021(3) 0.024(3) 0.007(2) -0.003(2) 0.001(2)
C19 0.013(2) 0.019(3) 0.019(2) 0.002(2) -0.0031(18) 0.0003(19)
C20 0.019(3) 0.022(3) 0.020(3) 0.003(2) -0.004(2) -0.001(2)
C21 0.024(3) 0.051(4) 0.047(4) 0.015(3) 0.008(3) 0.003(3)
C22 0.025(3) 0.039(4) 0.041(4) 0.014(3) -0.002(3) -0.015(3)
C23 0.032(4) 0.038(4) 0.042(4) 0.003(3) -0.009(3) -0.012(3)
C24 0.051(4) 0.023(3) 0.030(3) -0.005(3) 0.001(3) 0.000(3)
C25 0.038(4) 0.027(3) 0.040(4) 0.003(3) 0.010(3) 0.005(3)
C26 0.023(3) 0.045(4) 0.052(4) -0.002(3) 0.006(3) 0.000(3)
C27 0.026(3) 0.042(4) 0.040(4) -0.001(3) 0.000(3) 0.003(3)
C28 0.019(3) 0.028(3) 0.030(3) 0.006(2) 0.000(2) 0.001(2)
C29 0.018(3) 0.035(3) 0.033(3) 0.004(3) -0.001(2) -0.008(2)
C30 0.028(3) 0.045(4) 0.030(3) -0.001(3) -0.004(3) 0.000(3)
C31 0.026(3) 0.044(4) 0.031(3) 0.001(3) -0.002(2) -0.002(3)
C32 0.030(3) 0.038(4) 0.034(3) 0.000(3) -0.007(3) 0.007(3)

loop_
_atom_type_symbol
_atom_type_description
_atom_type_scat_dispersion_real
_atom_type_scat_dispersion_imag
_atom_type_scat_source
C C 0.0033 0.0016 'International Tables Vol C Tables 4.2.6.8 and 6.1.1.4'
H H 0.0000 0.0000 'International Tables Vol C Tables 4.2.6.8 and 6.1.1.4'
O O 0.0106 0.0060 'International Tables Vol C Tables 4.2.6.8 and 6.1.1.4'
Cs Cs -0.3680 2.1192 'International Tables Vol C Tables 4.2.6.8 and 6.1.1.4'

loop_
_geom_angle_atom_site_label_1
_geom_angle_atom_site_label_2
_geom_angle_atom_site_label_3
_geom_angle
_geom_angle_site_symmetry_1
_geom_angle_site_symmetry_3
O6 C32 H32A 109.5 . .
O6 C32 H32B 109.5 . .
H32A C32 H32B 109.5 . .
O6 C32 H32C 109.5 . .
H32A C32 H32C 109.5 . .
H32B C32 H32C 109.5 . .
O2 Cs1 C20 134.28(13) . .
O2 Cs1 C19 115.58(12) . .
C20 Cs1 C19 26.39(13) . .
O2 Cs1 C16 117.45(12) . .
C20 Cs1 C16 25.67(13) . .
C19 Cs1 C16 42.06(13) . .
O2 Cs1 C18 93.10(12) . .
C20 Cs1 C18 42.23(14) . .
C19 Cs1 C18 25.48(13) . .
C16 Cs1 C18 41.18(14) . .
O2 Cs1 C12 159.74(13) . .
C20 Cs1 C12 25.49(14) . .
C19 Cs1 C12 45.80(14) . .
C16 Cs1 C12 44.98(13) . .
C18 Cs1 C12 66.87(14) . .
O2 Cs1 C17 94.74(12) . .
C20 Cs1 C17 41.39(13) . .
C19 Cs1 C17 41.06(13) . .
C16 Cs1 C17 24.74(13) . .
C18 Cs1 C17 24.49(12) . .
C12 Cs1 C17 65.87(13) . .
O2 Cs1 O3 49.38(10) . .
C20 Cs1 O3 140.17(12) . .
C19 Cs1 O3 115.19(12) . .
C16 Cs1 O3 151.65(12) . .
C18 Cs1 O3 110.56(12) . .
C12 Cs1 O3 138.91(12) . .
C17 Cs1 O3 128.74(12) . .
O2 Cs1 C9 114.28(12) . .
C20 Cs1 C9 45.71(14) . .
C19 Cs1 C9 25.29(13) . .
C16 Cs1 C9 66.62(14) . .
C18 Cs1 C9 44.29(13) . .
C12 Cs1 C9 53.53(14) . .
C17 Cs1 C9 65.17(13) . .
O3 Cs1 C9 94.61(12) . .
O2 Cs1 O1 49.84(11) . .
C20 Cs1 O1 131.20(12) . .
C19 Cs1 O1 140.31(12) . .
C16 Cs1 O1 106.00(12) . .
C18 Cs1 O1 116.75(12) . .
C12 Cs1 O1 135.69(13) . .
C17 Cs1 O1 99.53(11) . .
O3 Cs1 O1 83.73(10) . .
C9 Cs1 O1 158.84(12) . .
O2 Cs1 C5 117.80(12) . 4_545
C20 Cs1 C5 104.82(13) . 4_545
C19 Cs1 C5 110.42(13) . 4_545
C16 Cs1 C5 124.75(13) . 4_545
C18 Cs1 C5 135.05(13) . 4_545
C12 Cs1 C5 80.71(13) . 4_545
C17 Cs1 C5 146.21(13) . 4_545
O3 Cs1 C5 74.38(12) . 4_545
C9 Cs1 C5 91.52(13) . 4_545
O1 Cs1 C5 108.18(11) . 4_545
O2 Cs1 C11 155.61(12) . .
C20 Cs1 C11 41.35(13) . .
C19 Cs1 C11 48.65(13) . .
C16 Cs1 C11 65.73(13) . .
C18 Cs1 C11 73.96(13) . .
C12 Cs1 C11 23.77(13) . .
C17 Cs1 C11 82.00(13) . .
O3 Cs1 C11 115.29(12) . .
C9 Cs1 C11 42.61(14) . .
O1 Cs1 C11 154.55(13) . .
C5 Cs1 C11 64.66(12) 4_545 .
O1 Cs2 O3 90.79(11) . .
O1 Cs2 C18 113.89(13) . 4_545
O3 Cs2 C18 87.50(12) . 4_545
O1 Cs2 O6 64.89(11) . 4_545
O3 Cs2 O6 155.17(11) . 4_545
C18 Cs2 O6 106.29(11) 4_545 4_545
O1 Cs2 C14 102.60(13) . 6_566
O3 Cs2 C14 93.01(12) . 6_566
C18 Cs2 C14 143.49(14) 4_545 6_566
O6 Cs2 C14 87.89(12) 4_545 6_566
O1 Cs2 C19 116.75(12) . 4_545
O3 Cs2 C19 111.53(11) . 4_545
C18 Cs2 C19 24.60(12) 4_545 4_545
O6 Cs2 C19 85.44(11) 4_545 4_545
C14 Cs2 C19 132.19(13) 6_566 4_545
O1 Cs2 C13 114.30(13) . 6_566
O3 Cs2 C13 72.13(12) . 6_566
C18 Cs2 C13 127.42(14) 4_545 6_566
O6 Cs2 C13 112.11(12) 4_545 6_566
C14 Cs2 C13 24.34(13) 6_566 6_566
C19 Cs2 C13 128.69(13) 4_545 6_566
O1 Cs2 O2 48.52(11) . .
O3 Cs2 O2 47.59(10) . .
C18 Cs2 O2 121.49(12) 4_545 .
O6 Cs2 O2 108.09(10) 4_545 .
C14 Cs2 O2 83.33(12) 6_566 .
C19 Cs2 O2 143.31(11) 4_545 .
C13 Cs2 O2 78.63(12) 6_566 .
O1 Cs2 C6 91.57(12) . 4_545
O3 Cs2 C6 78.58(12) . 4_545
C18 Cs2 C6 23.98(13) 4_545 4_545
O6 Cs2 C6 105.64(11) 4_545 4_545
C14 Cs2 C6 163.69(13) 6_566 4_545
C19 Cs2 C6 42.82(12) 4_545 4_545
C13 Cs2 C6 140.54(13) 6_566 4_545
O2 Cs2 C6 100.56(11) . 4_545
O1 Cs2 C15 111.33(12) . 6_566
O3 Cs2 C15 114.25(12) . 6_566
C18 Cs2 C15 129.05(13) 4_545 6_566
O6 Cs2 C15 73.25(12) 4_545 6_566
C14 Cs2 C15 23.84(13) 6_566 6_566
C19 Cs2 C15 110.95(13) 4_545 6_566
C13 Cs2 C15 42.14(13) 6_566 6_566
O2 Cs2 C15 105.64(11) . 6_566
C6 Cs2 C15 152.76(13) 4_545 6_566
O1 Cs2 C7 73.88(12) . 4_545
O3 Cs2 C7 94.04(12) . 4_545
C18 Cs2 C7 40.50(13) 4_545 4_545
O6 Cs2 C7 84.26(12) 4_545 4_545
C14 Cs2 C7 172.15(13) 6_566 4_545
C19 Cs2 C7 47.36(12) 4_545 4_545
C13 Cs2 C7 163.47(13) 6_566 4_545
O2 Cs2 C7 98.94(11) . 4_545
C6 Cs2 C7 23.32(12) 4_545 4_545
C15 Cs2 C7 150.72(13) 6_566 4_545
O1 Cs2 C16 133.76(12) . 6_566
O3 Cs2 C16 111.83(11) . 6_566
C18 Cs2 C16 107.13(13) 4_545 6_566
O6 Cs2 C16 84.25(11) 4_545 6_566
C14 Cs2 C16 39.68(13) 6_566 6_566
C19 Cs2 C16 92.52(12) 4_545 6_566
C13 Cs2 C16 45.79(12) 6_566 6_566
O2 Cs2 C16 122.06(11) . 6_566
C6 Cs2 C16 131.11(13) 4_545 6_566
C15 Cs2 C16 22.87(12) 6_566 6_566
C7 Cs2 C16 138.98(12) 4_545 6_566
O5 Cs3 O6 52.67(11) . .
O5 Cs3 C17 129.82(12) . 7_565
O6 Cs3 C17 112.01(12) . 7_565
O5 Cs3 C10 89.66(13) . .
O6 Cs3 C10 81.56(13) . .
C17 Cs3 C10 139.12(14) 7_565 .
O5 Cs3 O4 53.34(11) . .
O6 Cs3 O4 104.37(10) . .
C17 Cs3 O4 102.46(12) 7_565 .
C10 Cs3 O4 111.39(12) . .
O5 Cs3 C3 108.96(12) . 7_565
O6 Cs3 C3 112.96(12) . 7_565
C17 Cs3 C3 25.06(12) 7_565 7_565
C10 Cs3 C3 160.86(14) . 7_565
O4 Cs3 C3 78.11(12) . 7_565
O5 Cs3 C16 124.36(12) . 7_565
O6 Cs3 C16 90.13(12) . 7_565
C17 Cs3 C16 24.36(13) 7_565 7_565
C10 Cs3 C16 128.39(13) . 7_565
O4 Cs3 C16 119.99(11) . 7_565
C3 Cs3 C16 43.52(13) 7_565 7_565
O5 Cs3 C11 105.44(12) . .
O6 Cs3 C11 105.69(12) . .
C17 Cs3 C11 124.37(13) 7_565 .
C10 Cs3 C11 24.19(13) . .
O4 Cs3 C11 106.07(12) . .
C3 Cs3 C11 138.79(13) 7_565 .
C16 Cs3 C11 125.61(13) 7_565 .
O5 Cs3 C2 88.39(12) . 7_565
O6 Cs3 C2 91.06(12) . 7_565
C17 Cs3 C2 41.58(13) 7_565 7_565
C10 Cs3 C2 171.94(14) . 7_565
O4 Cs3 C2 73.47(11) . 7_565
C3 Cs3 C2 23.87(12) 7_565 7_565
C16 Cs3 C2 47.91(12) 7_565 7_565
C11 Cs3 C2 162.58(14) . 7_565
O5 Cs3 C9 95.68(12) . .
O6 Cs3 C9 68.11(11) . .
C17 Cs3 C9 124.55(13) 7_565 .
C10 Cs3 C9 23.52(13) . .
O4 Cs3 C9 132.18(11) . .
C3 Cs3 C9 149.48(13) 7_565 .
C16 Cs3 C9 107.45(12) 7_565 .
C11 Cs3 C9 41.71(13) . .
C2 Cs3 C9 149.21(13) 7_565 .
O5 Cs3 C1 86.28(12) . 7_565
O6 Cs3 C1 71.64(12) . 7_565
C17 Cs3 C1 46.93(13) 7_565 7_565
C10 Cs3 C1 149.05(13) . 7_565
O4 Cs3 C1 90.49(11) . 7_565
C3 Cs3 C1 41.40(13) 7_565 7_565
C16 Cs3 C1 39.43(13) 7_565 7_565
C11 Cs3 C1 163.26(12) . 7_565
C2 Cs3 C1 22.96(13) 7_565 7_565
C9 Cs3 C1 126.68(12) . 7_565
O5 Cs3 C31 39.72(12) . .
O6 Cs3 C31 22.25(12) . .
C17 Cs3 C31 133.87(14) 7_565 .
C10 Cs3 C31 67.80(14) . .
O4 Cs3 C31 92.74(12) . .
C3 Cs3 C31 129.81(14) 7_565 .
C16 Cs3 C31 112.37(14) 7_565 .
C11 Cs3 C31 91.31(14) . .
C2 Cs3 C31 106.11(14) 7_565 .
C9 Cs3 C31 62.22(13) . .
C1 Cs3 C31 90.35(14) 7_565 .
C22 O1 C21 112.5(5) . .
C22 O1 Cs2 126.3(4) . .
C21 O1 Cs2 121.2(4) . .
C22 O1 Cs1 93.9(3) . .
C21 O1 Cs1 96.6(3) . .
Cs2 O1 Cs1 80.99(9) . .
C23 O2 C24 112.6(5) . .
C23 O2 Cs1 122.9(4) . .
C24 O2 Cs1 124.3(3) . .
C23 O2 Cs2 96.8(3) . .
C24 O2 Cs2 98.9(3) . .
Cs1 O2 Cs2 80.05(9) . .
C26 O3 C25 112.3(5) . .
C26 O3 Cs2 120.7(4) . .
C25 O3 Cs2 126.5(4) . .
C26 O3 Cs1 100.7(3) . .
C25 O3 Cs1 96.7(3) . .
Cs2 O3 Cs1 80.91(9) . .
C27 O4 C28 109.9(4) . .
C27 O4 Cs3 112.7(3) . .
C28 O4 Cs3 103.4(3) . .
C30 O5 C29 113.7(4) . .
C30 O5 Cs3 121.6(3) . .
C29 O5 Cs3 123.3(3) . .
C31 O6 C32 113.8(5) . .
C31 O6 Cs3 99.3(3) . .
C32 O6 Cs3 123.7(4) . .
C31 O6 Cs2 134.8(3) . 4
C32 O6 Cs2 102.9(3) . 4
Cs3 O6 Cs2 79.87(9) . 4
C2 C1 C15 123.0(5) . .
C2 C1 Cs3 71.5(3) . 7_565
C15 C1 Cs3 83.7(3) . 7_565
C2 C1 H1 118.5 . .
C15 C1 H1 118.5 . .
Cs3 C1 H1 116.6 7_565 .
C3 C2 C1 122.6(5) . .
C3 C2 Cs3 74.4(3) . 7_565
C1 C2 Cs3 85.6(3) . 7_565
C3 C2 H2 118.7 . .
C1 C2 H2 118.7 . .
Cs3 C2 H2 111.1 7_565 .
C2 C3 C4 132.8(5) . .
C2 C3 C17 113.2(5) . .
C4 C3 C17 112.4(5) . .
C2 C3 Cs3 81.7(3) . 7_565
C4 C3 Cs3 124.2(4) . 7_565
C17 C3 Cs3 71.5(3) . 7_565
C2 C3 Cs1 97.3(3) . .
C4 C3 Cs1 96.5(3) . .
C17 C3 Cs1 58.3(3) . .
Cs3 C3 Cs1 124.90(15) 7_565 .
C5 C4 C3 123.9(5) . .
C5 C4 H4 118.1 . .
C3 C4 H4 118.1 . .
C4 C5 C6 122.4(5) . .
C4 C5 Cs1 138.4(4) . 4
C6 C5 Cs1 82.2(3) . 4
C4 C5 H5 118.8 . .
C6 C5 H5 118.8 . .
Cs1 C5 H5 50.5 4 .
C18 C6 C7 113.2(5) . .
C18 C6 C5 113.3(5) . .
C7 C6 C5 132.6(5) . .
C18 C6 Cs2 69.2(3) . 4
C7 C6 Cs2 80.8(3) . 4
C5 C6 Cs2 124.7(4) . 4
C18 C6 Cs1 137.2(4) . 4
C7 C6 Cs1 77.7(3) . 4
C5 C6 Cs1 74.7(3) . 4
Cs2 C6 Cs1 72.39(10) 4 4
C18 C6 Cs1 63.1(3) . .
C7 C6 Cs1 91.6(3) . .
C5 C6 Cs1 101.2(3) . .
Cs2 C6 Cs1 123.63(15) 4 .
Cs1 C6 Cs1 159.49(17) 4 .
C6 C7 C8 122.5(5) . .
C6 C7 Cs2 75.9(3) . 4
C8 C7 Cs2 84.3(3) . 4
C6 C7 Cs1 79.6(3) . 4
C8 C7 Cs1 142.9(4) . 4
Cs2 C7 Cs1 71.99(10) 4 4
C6 C7 H7 118.8 . .
C8 C7 H7 118.8 . .
Cs2 C7 H7 110.8 4 .
Cs1 C7 H7 50.2 4 .
C9 C8 C7 123.1(5) . .
C9 C8 Cs2 80.4(3) . 4
C7 C8 Cs2 73.0(3) . 4
C9 C8 Cs1 61.1(3) . .
C7 C8 Cs1 85.8(3) . .
Cs2 C8 Cs1 114.36(13) 4 .
C9 C8 H8 118.4 . .
C7 C8 H8 118.4 . .
Cs2 C8 H8 118.9 4 .
Cs1 C8 H8 125.8 . .
C8 C9 C10 131.5(5) . .
C8 C9 C19 113.6(5) . .
C10 C9 C19 113.0(5) . .
C8 C9 Cs1 97.2(3) . .
C10 C9 Cs1 87.1(3) . .
C19 C9 Cs1 69.0(3) . .
C8 C9 Cs3 128.8(3) . .
C10 C9 Cs3 67.0(3) . .
C19 C9 Cs3 86.2(3) . .
Cs1 C9 Cs3 133.79(17) . .
C8 C9 Cs2 77.6(3) . 4
C10 C9 Cs2 136.4(4) . 4
C19 C9 Cs2 64.4(3) . 4
Cs1 C9 Cs2 125.48(16) . 4
Cs3 C9 Cs2 69.43(9) . 4
C11 C10 C9 123.1(5) . .
C11 C10 Cs3 83.9(3) . .
C9 C10 Cs3 89.5(3) . .
C11 C10 Cs1 77.4(3) . .
C9 C10 Cs1 69.3(3) . .
Cs3 C10 Cs1 136.13(18) . .
C11 C10 H10 118.5 . .
C9 C10 H10 118.5 . .
Cs3 C10 H10 96.9 . .
Cs1 C10 H10 126.9 . .
C10 C11 C12 122.7(5) . .
C10 C11 Cs3 71.9(3) . .
C12 C11 Cs3 96.7(3) . .
C10 C11 Cs1 79.6(3) . .
C12 C11 Cs1 67.0(3) . .
Cs3 C11 Cs1 131.33(17) . .
C10 C11 H11 118.6 . .
C12 C11 H11 118.6 . .
Cs3 C11 H11 101.8 . .
Cs1 C11 H11 126.6 . .
C20 C12 C13 113.3(5) . .
C20 C12 C11 114.0(5) . .
C13 C12 C11 129.9(5) . .
C20 C12 Cs1 71.0(3) . .
C13 C12 Cs1 91.3(3) . .
C11 C12 Cs1 89.2(3) . .
C20 C12 Cs2 78.3(3) . 6_565
C13 C12 Cs2 68.2(3) . 6_565
C11 C12 Cs2 137.5(3) . 6_565
Cs1 C12 Cs2 132.06(17) . 6_565
C20 C12 Cs3 80.4(3) . .
C13 C12 Cs3 142.6(3) . .
C11 C12 Cs3 61.9(3) . .
Cs1 C12 Cs3 125.95(17) . .
Cs2 C12 Cs3 82.02(10) 6_565 .
C12 C13 C14 123.7(5) . .
C12 C13 Cs2 89.2(3) . 6_565
C14 C13 Cs2 73.9(3) . 6_565
C12 C13 Cs1 65.4(3) . .
C14 C13 Cs1 85.3(3) . .
Cs2 C13 Cs1 129.97(17) 6_565 .
C12 C13 H13 118.1 . .
C14 C13 H13 118.1 . .
Cs2 C13 H13 108.0 6_565 .
Cs1 C13 H13 121.9 . .
C13 C14 C15 122.3(5) . .
C13 C14 Cs2 81.7(3) . 6_565
C15 C14 Cs2 85.9(3) . 6_565
C13 C14 Cs1 72.4(3) . .
C15 C14 Cs1 71.9(3) . .
Cs2 C14 Cs1 127.73(17) 6_565 .
C13 C14 H14 118.9 . .
C15 C14 H14 118.9 . .
Cs2 C14 H14 102.8 6_565 .
Cs1 C14 H14 129.4 . .
C16 C15 C14 112.9(5) . .
C16 C15 C1 113.3(5) . .
C14 C15 C1 132.1(5) . .
C16 C15 Cs2 82.4(3) . 6_565
C14 C15 Cs2 70.2(3) . 6_565
C1 C15 Cs2 127.9(4) . 6_565
C16 C15 Cs1 64.2(3) . .
C14 C15 Cs1 85.7(3) . .
C1 C15 Cs1 103.4(3) . .
Cs2 C15 Cs1 127.04(16) 6_565 .
C16 C15 Cs3 63.9(3) . 7_565
C14 C15 Cs3 139.7(4) . 7_565
C1 C15 Cs3 74.1(3) . 7_565
Cs2 C15 Cs3 69.62(10) 6_565 7_565
Cs1 C15 Cs3 121.24(15) . 7_565
C17 C16 C20 108.1(5) . .
C17 C16 C15 122.5(5) . .
C20 C16 C15 124.3(5) . .
C17 C16 Cs1 81.4(3) . .
C20 C16 Cs1 72.5(3) . .
C15 C16 Cs1 92.3(3) . .
C17 C16 Cs3 71.1(3) . 7_565
C20 C16 Cs3 125.2(3) . 7_565
C15 C16 Cs3 93.9(3) . 7_565
Cs1 C16 Cs3 150.68(18) . 7_565
C17 C16 Cs2 140.8(3) . 6_565
C20 C16 Cs2 80.9(3) . 6_565
C15 C16 Cs2 74.8(3) . 6_565
Cs1 C16 Cs2 136.34(17) . 6_565
Cs3 C16 Cs2 72.81(9) 7_565 6_565
C18 C17 C16 109.1(5) . .
C18 C17 C3 123.7(5) . .
C16 C17 C3 123.7(5) . .
C18 C17 Cs3 122.2(3) . 7_565
C16 C17 Cs3 84.5(3) . 7_565
C3 C17 Cs3 83.4(3) . 7_565
C18 C17 Cs1 75.6(3) . .
C16 C17 Cs1 73.9(3) . .
C3 C17 Cs1 100.0(3) . .
Cs3 C17 Cs1 156.13(18) 7_565 .
C17 C18 C19 107.5(5) . .
C17 C18 C6 123.4(5) . .
C19 C18 C6 124.1(5) . .
C17 C18 Cs1 79.9(3) . .
C19 C18 Cs1 72.1(3) . .
C6 C18 Cs1 94.1(3) . .
C17 C18 Cs2 124.8(3) . 4
C19 C18 Cs2 81.8(3) . 4
C6 C18 Cs2 86.8(3) . 4
Cs1 C18 Cs2 149.05(18) . 4
C18 C19 C20 108.1(4) . .
C18 C19 C9 122.0(5) . .
C20 C19 C9 123.3(5) . .
C18 C19 Cs1 82.4(3) . .
C20 C19 Cs1 75.7(3) . .
C9 C19 Cs1 85.7(3) . .
C18 C19 Cs2 73.6(3) . 4
C20 C19 Cs2 127.3(3) . 4
C9 C19 Cs2 93.0(3) . 4
Cs1 C19 Cs2 150.80(17) . 4
C18 C19 Cs3 142.9(3) . .
C20 C19 Cs3 84.7(3) . .
C9 C19 Cs3 71.6(3) . .
Cs1 C19 Cs3 134.70(16) . .
Cs2 C19 Cs3 71.15(9) 4 .
C16 C20 C12 123.0(5) . .
C16 C20 C19 107.2(5) . .
C12 C20 C19 122.8(5) . .
C16 C20 Cs1 81.8(3) . .
C12 C20 Cs1 83.6(3) . .
C19 C20 Cs1 77.9(3) . .
C16 C20 Cs2 76.9(3) . 6_565
C12 C20 Cs2 79.6(3) . 6_565
C19 C20 Cs2 141.7(3) . 6_565
Cs1 C20 Cs2 139.24(17) . 6_565
O1 C21 H21A 109.5 . .
O1 C21 H21B 109.5 . .
H21A C21 H21B 109.5 . .
O1 C21 H21C 109.5 . .
H21A C21 H21C 109.5 . .
H21B C21 H21C 109.5 . .
O1 C22 C23 108.4(5) . .
O1 C22 Cs1 63.8(3) . .
C23 C22 Cs1 89.8(4) . .
O1 C22 H22A 110.0 . .
C23 C22 H22A 110.0 . .
Cs1 C22 H22A 60.3 . .
O1 C22 H22B 110.0 . .
C23 C22 H22B 110.0 . .
Cs1 C22 H22B 160.0 . .
H22A C22 H22B 108.4 . .
O2 C23 C22 108.1(5) . .
O2 C23 Cs2 62.0(3) . .
C22 C23 Cs2 88.0(4) . .
O2 C23 H23A 110.1 . .
C22 C23 H23A 110.1 . .
Cs2 C23 H23A 63.4 . .
O2 C23 H23B 110.1 . .
C22 C23 H23B 110.1 . .
Cs2 C23 H23B 162.0 . .
H23A C23 H23B 108.4 . .
O2 C24 C25 107.4(5) . .
O2 C24 H24A 110.2 . .
C25 C24 H24A 110.2 . .
O2 C24 H24B 110.2 . .
C25 C24 H24B 110.2 . .
H24A C24 H24B 108.5 . .
O3 C25 C24 108.5(5) . .
O3 C25 Cs1 61.3(3) . .
C24 C25 Cs1 89.3(4) . .
O3 C25 H25A 110.0 . .
C24 C25 H25A 110.0 . .
Cs1 C25 H25A 160.7 . .
O3 C25 H25B 110.0 . .
C24 C25 H25B 110.0 . .
Cs1 C25 H25B 63.2 . .
H25A C25 H25B 108.4 . .
O3 C26 H26A 109.5 . .
O3 C26 H26B 109.5 . .
H26A C26 H26B 109.5 . .
O3 C26 H26C 109.5 . .
H26A C26 H26C 109.5 . .
H26B C26 H26C 109.5 . .
O4 C27 H27A 109.5 . .
O4 C27 H27B 109.5 . .
H27A C27 H27B 109.5 . .
O4 C27 H27C 109.5 . .
H27A C27 H27C 109.5 . .
H27B C27 H27C 109.5 . .
O4 C28 C29 110.3(5) . .
O4 C28 H28A 109.6 . .
C29 C28 H28A 109.6 . .
O4 C28 H28B 109.6 . .
C29 C28 H28B 109.6 . .
H28A C28 H28B 108.1 . .
O5 C29 C28 110.0(5) . .
O5 C29 H29A 109.7 . .
C28 C29 H29A 109.7 . .
O5 C29 H29B 109.7 . .
C28 C29 H29B 109.7 . .
H29A C29 H29B 108.2 . .
O5 C30 C31 108.7(5) . .
O5 C30 H30A 110.0 . .
C31 C30 H30A 110.0 . .
O5 C30 H30B 110.0 . .
C31 C30 H30B 110.0 . .
H30A C30 H30B 108.3 . .
O6 C31 C30 114.4(5) . .
O6 C31 Cs3 58.4(3) . .
C30 C31 Cs3 89.6(4) . .
O6 C31 H31A 108.7 . .
C30 C31 H31A 108.7 . .
Cs3 C31 H31A 161.4 . .
O6 C31 H31B 108.7 . .
C30 C31 H31B 108.7 . .
Cs3 C31 H31B 68.3 . .
H31A C31 H31B 107.6 . .

loop_
_geom_bond_atom_site_label_1
_geom_bond_atom_site_label_2
_geom_bond_distance
_geom_bond_site_symmetry_2
Cs1 O2 3.072(4) .
Cs1 C20 3.116(5) .
Cs1 C19 3.144(5) .
Cs1 C16 3.234(5) .
Cs1 C18 3.274(5) .
Cs1 C12 3.275(5) .
Cs1 C17 3.328(5) .
Cs1 O3 3.335(4) .
Cs1 C9 3.358(5) .
Cs1 O1 3.363(4) .
Cs2 O1 3.122(4) .
Cs2 O3 3.158(4) .
Cs2 C18 3.275(5) 4_545
Cs2 O6 3.316(4) 4_545
Cs2 C14 3.342(6) 6_566
Cs2 C19 3.378(5) 4_545
Cs2 O2 3.466(4) .
Cs3 O5 3.069(4) .
Cs3 O6 3.196(4) .
Cs3 C17 3.231(5) 7_565
Cs3 C10 3.314(6) .
Cs3 O4 3.368(4) .
O1 C22 1.419(8) .
O1 C21 1.429(8) .
O2 C23 1.418(7) .
O2 C24 1.422(7) .
O3 C26 1.420(7) .
O3 C25 1.425(7) .
O4 C27 1.422(7) .
O4 C28 1.423(7) .
O5 C30 1.407(7) .
O5 C29 1.418(7) .
O6 C31 1.420(7) .
O6 Cs2 3.316(4) 4
C1 C2 1.430(8) .
C1 C15 1.435(8) .
C1 H1 0.9500 .
C2 C3 1.421(7) .
C2 H2 0.9500 .
C3 C4 1.428(8) .
C3 C17 1.443(7) .
C4 C5 1.418(8) .
C4 H4 0.9500 .
C5 C6 1.438(7) .
C5 H5 0.9500 .
C6 C18 1.424(8) .
C6 C7 1.427(7) .
C7 C8 1.438(8) .
C7 H7 0.9500 .
C8 C9 1.422(8) .
C8 H8 0.9500 .
C9 C10 1.437(8) .
C9 C19 1.439(7) .
C10 C11 1.429(8) .
C10 H10 0.9500 .
C11 C12 1.434(8) .
C11 H11 0.9500 .
C12 C20 1.418(8) .
C12 C13 1.426(8) .
C13 C14 1.433(8) .
C13 H13 0.9500 .
C14 C15 1.435(8) .
C14 H14 0.9500 .
C15 C16 1.427(8) .
C16 C17 1.409(7) .
C16 C20 1.416(7) .
C17 C18 1.401(7) .
C18 C19 1.421(7) .
C19 C20 1.429(7) .
C21 H21A 0.9800 .
C21 H21B 0.9800 .
C21 H21C 0.9800 .
C22 C23 1.494(10) .
C22 H22A 0.9900 .
C22 H22B 0.9900 .
C23 H23A 0.9900 .
C23 H23B 0.9900 .
C24 C25 1.506(9) .
C24 H24A 0.9900 .
C24 H24B 0.9900 .
C25 H25A 0.9900 .
C25 H25B 0.9900 .
C26 H26A 0.9800 .
C26 H26B 0.9800 .
C26 H26C 0.9800 .
C27 H27A 0.9800 .
C27 H27B 0.9800 .
C27 H27C 0.9800 .
C28 C29 1.481(8) .
C28 H28A 0.9900 .
C28 H28B 0.9900 .
C29 H29A 0.9900 .
C29 H29B 0.9900 .
C30 C31 1.516(8) .
C30 H30A 0.9900 .
C30 H30B 0.9900 .
C31 H31A 0.9900 .
C31 H31B 0.9900 .
C32 O6 1.430(7) .
C32 H32A 0.9800 .
C32 H32B 0.9800 .
C32 H32C 0.9800 .
